data_7042742
loop_
_publ_author_name
'Parvin, Nasrina'
'Dasgupta, Rajarshi'
'Pal, Shiv'
'Sen, Sakya Singha'
'Khan, Shabana'

_publ_section_title
;
 Strikingly diverse reactivity of structurally identical silylene and stannylene
;
_journal_coden_ASTM DTARAF
_journal_issue 20
_journal_name_full 'Dalton Transactions'
_journal_page_first 6528
_journal_page_last 6532
_journal_paper_doi 10.1039/C7DT01055A
_journal_volume 46
_journal_year 2017
_chemical_formula_moiety 'C42 H82 Cl2 Cu2 N6 Si6, C7 H8'
_chemical_formula_sum 'C49 H90 Cl2 Cu2 N6 Si6'
_chemical_formula_weight 1129.78
_chemical_properties_physical Air-sensitive,Moisture-sensitive
_space_group_crystal_system triclinic
_space_group_IT_number 2
_space_group_name_Hall '-P 1'
_space_group_name_H-M_alt 'P -1'
_symmetry_space_group_name_Hall '-P 1'
_symmetry_space_group_name_H-M 'P -1'
_atom_sites_solution_hydrogens geom
_audit_creation_method SHELXL-2014/6
_audit_update_record
;
2016-04-15 deposited with the CCDC.
2017-04-20 downloaded from the CCDC.
;
_cell_angle_alpha 84.770(4)
_cell_angle_beta 72.241(4)
_cell_angle_gamma 74.247(4)
_cell_formula_units_Z 2
_cell_length_a 11.0995(16)
_cell_length_b 16.235(2)
_cell_length_c 17.997(3)
_cell_measurement_reflns_used 9914
_cell_measurement_temperature 100(2)
_cell_measurement_theta_max 24.79
_cell_measurement_theta_min 2.38
_cell_volume 2972.4(8)
_computing_structure_refinement 'SHELXL-2014/6 (Sheldrick, 2014)'
_diffrn_ambient_temperature 100(2)
_diffrn_measured_fraction_theta_full 0.999
_diffrn_measured_fraction_theta_max 0.999
_diffrn_measurement_device_type 'Bruker SMART X2S benchtop diffractometer'
_diffrn_radiation_type MoK\a
_diffrn_radiation_wavelength 0.71073
_diffrn_reflns_av_R_equivalents 0.1502
_diffrn_reflns_av_unetI/netI 0.1322
_diffrn_reflns_Laue_measured_fraction_full 0.999
_diffrn_reflns_Laue_measured_fraction_max 0.999
_diffrn_reflns_limit_h_max 13
_diffrn_reflns_limit_h_min -13
_diffrn_reflns_limit_k_max 19
_diffrn_reflns_limit_k_min -19
_diffrn_reflns_limit_l_max 21
_diffrn_reflns_limit_l_min -21
_diffrn_reflns_number 59699
_diffrn_reflns_point_group_measured_fraction_full 0.999
_diffrn_reflns_point_group_measured_fraction_max 0.999
_diffrn_reflns_theta_full 25.242
_diffrn_reflns_theta_max 25.249
_diffrn_reflns_theta_min 2.377
_exptl_absorpt_coefficient_mu 0.963
_exptl_absorpt_correction_type multi-scan
_exptl_absorpt_process_details 'Sheldrick,G.M.(2012) SADABS.Bruker AXS Inc.,Madison,Wisconsin, USA.'
_exptl_crystal_colour colorless
_exptl_crystal_density_diffrn 1.262
_exptl_crystal_description block
_exptl_crystal_F_000 1204
_exptl_crystal_preparation Luminescent
_exptl_crystal_size_max 0.2
_exptl_crystal_size_mid 0.1
_exptl_crystal_size_min 0.1
_exptl_transmission_factor_max 0.7457
_exptl_transmission_factor_min 0.6160
_refine_diff_density_max 0.586
_refine_diff_density_min -0.575
_refine_diff_density_rms 0.099
_refine_ls_extinction_method none
_refine_ls_goodness_of_fit_ref 1.171
_refine_ls_hydrogen_treatment constr
_refine_ls_matrix_type full
_refine_ls_number_parameters 611
_refine_ls_number_reflns 10781
_refine_ls_number_restraints 6
_refine_ls_restrained_S_all 1.171
_refine_ls_R_factor_all 0.1263
_refine_ls_R_factor_gt 0.0543
_refine_ls_shift/su_max 0.002
_refine_ls_shift/su_mean 0.000
_refine_ls_structure_factor_coef Fsqd
_refine_ls_weighting_details 'w=1/[\s^2^(Fo^2^)] where P=(Fo^2^+2Fc^2^)/3'
_refine_ls_weighting_scheme calc
_refine_ls_wR_factor_gt 0.0857
_refine_ls_wR_factor_ref 0.0996
_reflns_Friedel_coverage 0.000
_reflns_number_gt 6422
_reflns_number_total 10781
_reflns_threshold_expression 'I > 2\s(I)'
_cod_data_source_file c7dt01055a2.cif
_cod_data_source_block mo_SK_CuCl_0m_a
_cod_database_code 7042742
_shelx_space_group_comment
;
The symmetry employed for this shelxl refinement is uniquely defined
by the following loop, which should always be used as a source of
symmetry information in preference to the above space-group names.
They are only intended as comments.
;
_shelxl_version_number 2014/6

loop_
_space_group_symop_operation_xyz
'x, y, z'
'-x, -y, -z'

loop_
_atom_site_label
_atom_site_type_symbol
_atom_site_fract_x
_atom_site_fract_y
_atom_site_fract_z
_atom_site_U_iso_or_equiv
_atom_site_adp_type
_atom_site_occupancy
_atom_site_site_symmetry_order
_atom_site_calc_flag
_atom_site_refinement_flags_posn
_atom_site_refinement_flags_adp
Cu1 Cu 0.81480(5) 0.28605(3) 0.52830(3) 0.01960(15) Uani 1 1 d . .
Cu2 Cu 0.71107(5) 0.28226(3) 0.71112(3) 0.01920(15) Uani 1 1 d . .
Cl2 Cl 0.88166(10) 0.18854(6) 0.62204(6) 0.0230(3) Uani 1 1 d . .
Cl1 Cl 0.67541(11) 0.38654(6) 0.61894(6) 0.0255(3) Uani 1 1 d . .
Si4 Si 0.62318(11) 0.26292(6) 0.83673(7) 0.0152(3) Uani 1 1 d . .
Si1 Si 0.85672(11) 0.27351(6) 0.40172(7) 0.0159(3) Uani 1 1 d . .
Si2 Si 1.02820(12) 0.29621(7) 0.23248(7) 0.0187(3) Uani 1 1 d . .
Si3 Si 1.07732(12) 0.34999(7) 0.37526(7) 0.0228(3) Uani 1 1 d . .
Si6 Si 0.64315(12) 0.26552(7) 1.00562(7) 0.0229(3) Uani 1 1 d . .
Si5 Si 0.80922(12) 0.34375(7) 0.86516(7) 0.0253(3) Uani 1 1 d . .
N1 N 0.8318(3) 0.17608(17) 0.37075(17) 0.0127(8) Uani 1 1 d . .
N5 N 0.5814(3) 0.15899(17) 0.86075(17) 0.0118(8) Uani 1 1 d . .
N4 N 0.4432(3) 0.28046(17) 0.87596(17) 0.0118(8) Uani 1 1 d . .
N3 N 0.9885(3) 0.30178(17) 0.33402(18) 0.0149(8) Uani 1 1 d . .
N2 N 0.7124(3) 0.30234(18) 0.36509(17) 0.0120(8) Uani 1 1 d . .
N6 N 0.6841(3) 0.29096(18) 0.90579(18) 0.0148(8) Uani 1 1 d . .
C1 C 0.6045(4) 0.3813(2) 0.3665(2) 0.0157(10) Uani 1 1 d . .
C2 C 0.7166(4) 0.2199(2) 0.3614(2) 0.0130(10) Uani 1 1 d . .
C3 C 0.4551(4) 0.1967(2) 0.8731(2) 0.0137(10) Uani 1 1 d . U
C4 C 0.6575(4) 0.0699(2) 0.8412(2) 0.0140(10) Uani 1 1 d . .
C5 C 0.3485(4) 0.1539(2) 0.8808(2) 0.0130(10) Uani 1 1 d . .
C6 C 0.8858(4) 0.0830(2) 0.3827(2) 0.0154(10) Uani 1 1 d . .
C7 C 0.6713(4) 0.0502(2) 0.7574(2) 0.0216(11) Uani 1 1 d . .
H7A H 0.7139 0.0889 0.7225 0.032 Uiso 1 1 calc R U
H7B H 0.5861 0.0567 0.7514 0.032 Uiso 1 1 calc R U
H7C H 0.7226 -0.0076 0.7454 0.032 Uiso 1 1 calc R U
C8 C 0.6138(4) 0.1834(2) 0.3501(2) 0.0139(10) Uani 1 1 d . .
C9 C 0.3282(4) 0.3541(2) 0.8813(2) 0.0167(10) Uani 1 1 d . .
C10 C 0.4682(4) 0.8193(2) 0.3854(2) 0.0200(10) Uani 1 1 d . .
H10 H 0.3847 0.8176 0.3864 0.024 Uiso 1 1 calc R U
C11 C 0.5661(4) 0.7445(2) 0.3796(2) 0.0208(11) Uani 1 1 d . .
H11 H 0.5477 0.6926 0.3764 0.025 Uiso 1 1 calc R U
C12 C 1.0226(4) 0.0751(2) 0.3878(2) 0.0256(11) Uani 1 1 d . .
H12A H 1.0169 0.1057 0.4324 0.038 Uiso 1 1 calc R U
H12B H 1.0719 0.0988 0.3414 0.038 Uiso 1 1 calc R U
H12C H 1.0655 0.0159 0.3927 0.038 Uiso 1 1 calc R U
C13 C 0.8052(4) 0.0517(2) 0.4583(2) 0.0204(11) Uani 1 1 d . .
H13A H 0.7183 0.0574 0.4555 0.031 Uiso 1 1 calc R U
H13B H 0.8010 0.0851 0.5008 0.031 Uiso 1 1 calc R U
H13C H 0.8450 -0.0074 0.4666 0.031 Uiso 1 1 calc R U
C14 C 0.3234(4) 0.1318(2) 0.8161(2) 0.0175(10) Uani 1 1 d . .
H14 H 0.3698 0.1466 0.7666 0.021 Uiso 1 1 calc R U
C15 C 0.5204(4) 0.2010(2) 1.0371(2) 0.0267(11) Uani 1 1 d . .
H15A H 0.5571 0.1460 1.0128 0.040 Uiso 1 1 calc R U
H15B H 0.4436 0.2301 1.0221 0.040 Uiso 1 1 calc R U
H15C H 0.4973 0.1937 1.0928 0.040 Uiso 1 1 calc R U
C16 C 0.5147(4) 0.1679(2) 0.4129(2) 0.0185(10) Uani 1 1 d . .
H16 H 0.5110 0.1807 0.4630 0.022 Uiso 1 1 calc R U
C17 C 0.4947(4) 0.8966(2) 0.3898(2) 0.0237(11) Uani 1 1 d . .
H17 H 0.4295 0.9473 0.3934 0.028 Uiso 1 1 calc R U
C18 C 0.6913(4) 0.7451(2) 0.3784(2) 0.0204(11) Uani 1 1 d . .
C19 C 0.7166(4) 0.8230(3) 0.3827(2) 0.0249(11) Uani 1 1 d . .
H19 H 0.8000 0.8254 0.3813 0.030 Uiso 1 1 calc R U
C20 C 0.5952(4) 0.0063(2) 0.8974(2) 0.0241(11) Uani 1 1 d . .
H20A H 0.5104 0.0099 0.8920 0.036 Uiso 1 1 calc R U
H20B H 0.5862 0.0196 0.9500 0.036 Uiso 1 1 calc R U
H20C H 0.6498 -0.0507 0.8854 0.036 Uiso 1 1 calc R U
C21 C 0.8936(4) 0.0320(2) 0.3142(2) 0.0268(12) Uani 1 1 d . .
H21A H 0.9429 0.0541 0.2668 0.040 Uiso 1 1 calc R U
H21B H 0.8069 0.0367 0.3117 0.040 Uiso 1 1 calc R U
H21C H 0.9360 -0.0270 0.3208 0.040 Uiso 1 1 calc R U
C22 C 0.7924(4) 0.0635(2) 0.8491(2) 0.0255(11) Uani 1 1 d . .
H22A H 0.7838 0.0798 0.9008 0.038 Uiso 1 1 calc R U
H22B H 0.8336 0.1010 0.8117 0.038 Uiso 1 1 calc R U
H22C H 0.8449 0.0057 0.8398 0.038 Uiso 1 1 calc R U
C23 C 0.4865(4) 0.3816(2) 0.4370(2) 0.0277(12) Uani 1 1 d . .
H23A H 0.5133 0.3735 0.4836 0.042 Uiso 1 1 calc R U
H23B H 0.4491 0.3361 0.4325 0.042 Uiso 1 1 calc R U
H23C H 0.4224 0.4354 0.4393 0.042 Uiso 1 1 calc R U
C24 C 0.5241(4) 0.1292(2) 0.2647(3) 0.0245(11) Uani 1 1 d . .
H24 H 0.5275 0.1160 0.2148 0.029 Uiso 1 1 calc R U
C25 C 0.4252(4) 0.1146(2) 0.3284(3) 0.0254(12) Uani 1 1 d . .
H25 H 0.3612 0.0917 0.3213 0.031 Uiso 1 1 calc R U
C26 C 0.6184(4) 0.1636(2) 0.2760(3) 0.0226(11) Uani 1 1 d . .
H26 H 0.6854 0.1737 0.2332 0.027 Uiso 1 1 calc R U
C27 C 0.4204(4) 0.1334(2) 0.4018(3) 0.0224(11) Uani 1 1 d . .
H27 H 0.3536 0.1230 0.4444 0.027 Uiso 1 1 calc R U
C28 C 0.1838(4) 0.0887(2) 0.9622(3) 0.0253(11) Uani 1 1 d . .
H28 H 0.1360 0.0745 1.0115 0.030 Uiso 1 1 calc R U
C29 C 0.5666(4) 0.3907(2) 0.2917(2) 0.0242(11) Uani 1 1 d . .
H29A H 0.5347 0.3428 0.2864 0.036 Uiso 1 1 calc R U
H29B H 0.6417 0.3926 0.2481 0.036 Uiso 1 1 calc R U
H29C H 0.4993 0.4427 0.2930 0.036 Uiso 1 1 calc R U
C30 C 0.1607(4) 0.0662(2) 0.8977(3) 0.0299(12) Uani 1 1 d . .
H30 H 0.0982 0.0361 0.9032 0.036 Uiso 1 1 calc R U
C31 C 0.9223(4) 0.2516(3) 0.1950(2) 0.0302(12) Uani 1 1 d . .
H31A H 0.8340 0.2864 0.2118 0.045 Uiso 1 1 calc R U
H31B H 0.9251 0.1943 0.2146 0.045 Uiso 1 1 calc R U
H31C H 0.9527 0.2509 0.1390 0.045 Uiso 1 1 calc R U
C32 C 0.2778(4) 0.1323(2) 0.9546(2) 0.0223(11) Uani 1 1 d . .
H32 H 0.2937 0.1473 0.9987 0.027 Uiso 1 1 calc R U
C33 C 1.2405(4) 0.3534(2) 0.3073(2) 0.0296(12) Uani 1 1 d . .
H33A H 1.2308 0.3754 0.2575 0.044 Uiso 1 1 calc R U
H33B H 1.2978 0.2967 0.3011 0.044 Uiso 1 1 calc R U
H33C H 1.2770 0.3899 0.3283 0.044 Uiso 1 1 calc R U
C34 C 0.2298(4) 0.0879(2) 0.8243(3) 0.0258(11) Uani 1 1 d . .
H34 H 0.2132 0.0729 0.7804 0.031 Uiso 1 1 calc R U
C35 C 1.1951(4) 0.2245(2) 0.1908(2) 0.0339(12) Uani 1 1 d . .
H35A H 1.2028 0.1711 0.2189 0.051 Uiso 1 1 calc R U
H35B H 1.2598 0.2513 0.1951 0.051 Uiso 1 1 calc R U
H35C H 1.2083 0.2142 0.1368 0.051 Uiso 1 1 calc R U
C36 C 0.6169(5) 0.8979(2) 0.3889(2) 0.0259(12) Uani 1 1 d . .
H36 H 0.6343 0.9500 0.3926 0.031 Uiso 1 1 calc R U
C37 C 0.6617(4) 0.4546(2) 0.3737(3) 0.0287(12) Uani 1 1 d . .
H37A H 0.7397 0.4525 0.3311 0.043 Uiso 1 1 calc R U
H37B H 0.6826 0.4493 0.4222 0.043 Uiso 1 1 calc R U
H37C H 0.5988 0.5082 0.3722 0.043 Uiso 1 1 calc R U
C38 C 0.3793(4) 0.4327(2) 0.8762(3) 0.0386(14) Uani 1 1 d . .
H38A H 0.4432 0.4342 0.8265 0.058 Uiso 1 1 calc R U
H38B H 0.4191 0.4305 0.9171 0.058 Uiso 1 1 calc R U
H38C H 0.3081 0.4832 0.8818 0.058 Uiso 1 1 calc R U
C39 C 0.7562(5) 0.4373(2) 0.8050(3) 0.0414(14) Uani 1 1 d . .
H39A H 0.6837 0.4782 0.8373 0.062 Uiso 1 1 calc R U
H39B H 0.7299 0.4190 0.7645 0.062 Uiso 1 1 calc R U
H39C H 0.8274 0.4631 0.7820 0.062 Uiso 1 1 calc R U
C40 C 1.0173(4) 0.4049(2) 0.1871(2) 0.0320(12) Uani 1 1 d . .
H40A H 1.0780 0.4300 0.1992 0.048 Uiso 1 1 calc R U
H40B H 0.9301 0.4403 0.2072 0.048 Uiso 1 1 calc R U
H40C H 1.0383 0.4004 0.1315 0.048 Uiso 1 1 calc R U
C41 C 0.7951(4) 0.6621(2) 0.3731(2) 0.0357(13) Uani 1 1 d . .
H41A H 0.8030 0.6312 0.3281 0.054 Uiso 1 1 calc R U
H41B H 0.7713 0.6283 0.4192 0.054 Uiso 1 1 calc R U
H41C H 0.8774 0.6738 0.3685 0.054 Uiso 1 1 calc R U
C42 C 1.1139(4) 0.2895(3) 0.4618(2) 0.0391(13) Uani 1 1 d . .
H42A H 1.1333 0.2292 0.4530 0.059 Uiso 1 1 calc R U
H42B H 1.0393 0.3054 0.5068 0.059 Uiso 1 1 calc R U
H42C H 1.1879 0.3026 0.4703 0.059 Uiso 1 1 calc R U
C43 C 0.5656(5) 0.3642(3) 1.0664(3) 0.0472(15) Uani 1 1 d . .
H43A H 0.4904 0.3970 1.0515 0.071 Uiso 1 1 calc R U
H43B H 0.6275 0.3979 1.0583 0.071 Uiso 1 1 calc R U
H43C H 0.5392 0.3482 1.1205 0.071 Uiso 1 1 calc R U
C44 C 0.9568(4) 0.2681(3) 0.8073(3) 0.0412(13) Uani 1 1 d . .
H44A H 0.9382 0.2479 0.7646 0.062 Uiso 1 1 calc R U
H44B H 0.9832 0.2205 0.8397 0.062 Uiso 1 1 calc R U
H44C H 1.0260 0.2963 0.7875 0.062 Uiso 1 1 calc R U
C45 C 0.2253(4) 0.3538(3) 0.9583(3) 0.0452(15) Uani 1 1 d . .
H45A H 0.2643 0.3485 1.0000 0.068 Uiso 1 1 calc R U
H45B H 0.1882 0.3063 0.9604 0.068 Uiso 1 1 calc R U
H45C H 0.1578 0.4063 0.9638 0.068 Uiso 1 1 calc R U
C46 C 0.7910(4) 0.1995(3) 1.0324(3) 0.0396(13) Uani 1 1 d . .
H46A H 0.8530 0.2330 1.0252 0.059 Uiso 1 1 calc R U
H46B H 0.8303 0.1500 0.9996 0.059 Uiso 1 1 calc R U
H46C H 0.7656 0.1816 1.0859 0.059 Uiso 1 1 calc R U
C47 C 0.2737(4) 0.3568(3) 0.8146(3) 0.0407(14) Uani 1 1 d . .
H47A H 0.2404 0.3076 0.8171 0.061 Uiso 1 1 calc R U
H47B H 0.3415 0.3567 0.7664 0.061 Uiso 1 1 calc R U
H47C H 0.2041 0.4079 0.8176 0.061 Uiso 1 1 calc R U
C48 C 0.9832(4) 0.4613(3) 0.4029(3) 0.0491(16) Uani 1 1 d . .
H48A H 0.9050 0.4607 0.4445 0.074 Uiso 1 1 calc R U
H48B H 0.9603 0.4913 0.3587 0.074 Uiso 1 1 calc R U
H48C H 1.0356 0.4896 0.4199 0.074 Uiso 1 1 calc R U
C49 C 0.8565(5) 0.3898(3) 0.9393(3) 0.0487(15) Uani 1 1 d . .
H49A H 0.8872 0.3450 0.9728 0.073 Uiso 1 1 calc R U
H49B H 0.7819 0.4309 0.9697 0.073 Uiso 1 1 calc R U
H49C H 0.9247 0.4174 0.9136 0.073 Uiso 1 1 calc R U

loop_
_atom_site_aniso_label
_atom_site_aniso_U_11
_atom_site_aniso_U_22
_atom_site_aniso_U_33
_atom_site_aniso_U_23
_atom_site_aniso_U_13
_atom_site_aniso_U_12
Cu1 0.0228(3) 0.0209(3) 0.0138(3) -0.0011(2) -0.0042(3) -0.0045(2)
Cu2 0.0249(3) 0.0191(3) 0.0138(3) 0.0017(2) -0.0046(3) -0.0078(2)
Cl2 0.0267(7) 0.0190(6) 0.0161(6) 0.0016(5) -0.0038(5) 0.0026(5)
Cl1 0.0343(7) 0.0155(6) 0.0176(7) 0.0015(5) -0.0041(6) 0.0035(5)
Si4 0.0185(7) 0.0132(6) 0.0135(7) 0.0001(5) -0.0032(6) -0.0050(5)
Si1 0.0167(7) 0.0138(6) 0.0151(7) -0.0010(5) -0.0045(6) -0.0007(5)
Si2 0.0224(7) 0.0158(6) 0.0153(7) -0.0008(5) -0.0024(6) -0.0040(5)
Si3 0.0205(8) 0.0230(7) 0.0265(8) -0.0056(6) -0.0088(6) -0.0044(6)
Si6 0.0281(8) 0.0285(7) 0.0141(7) -0.0018(6) -0.0055(6) -0.0109(6)
Si5 0.0279(8) 0.0299(7) 0.0233(8) 0.0026(6) -0.0086(7) -0.0154(6)
N1 0.015(2) 0.0093(17) 0.012(2) 0.0005(14) -0.0044(17) 0.0008(15)
N5 0.016(2) 0.0068(17) 0.010(2) -0.0007(14) -0.0024(16) -0.0002(14)
N4 0.014(2) 0.0075(17) 0.011(2) 0.0024(14) -0.0017(16) -0.0010(14)
N3 0.015(2) 0.0150(18) 0.013(2) -0.0002(15) -0.0024(17) -0.0028(15)
N2 0.015(2) 0.0100(18) 0.012(2) -0.0006(14) -0.0065(16) -0.0023(15)
N6 0.015(2) 0.0157(17) 0.015(2) 0.0014(15) -0.0039(17) -0.0067(15)
C1 0.015(3) 0.012(2) 0.020(3) 0.0000(18) -0.007(2) -0.0013(18)
C2 0.014(3) 0.017(2) 0.006(2) -0.0029(18) 0.001(2) -0.004(2)
C3 0.0148(13) 0.0143(12) 0.0117(13) 0.0003(9) -0.0039(9) -0.0032(9)
C4 0.017(3) 0.011(2) 0.012(3) 0.0003(18) -0.003(2) -0.0025(18)
C5 0.013(2) 0.009(2) 0.018(3) -0.0004(18) -0.007(2) -0.0010(18)
C6 0.021(3) 0.008(2) 0.013(3) -0.0039(18) -0.003(2) 0.0029(18)
C7 0.027(3) 0.015(2) 0.022(3) -0.0047(19) -0.008(2) 0.000(2)
C8 0.020(3) 0.008(2) 0.015(3) -0.0026(18) -0.010(2) 0.0002(19)
C9 0.019(3) 0.014(2) 0.018(3) -0.0043(18) -0.009(2) 0.0008(19)
C10 0.025(3) 0.025(3) 0.013(3) 0.0055(19) -0.007(2) -0.011(2)
C11 0.037(3) 0.019(2) 0.008(3) 0.0057(18) -0.006(2) -0.012(2)
C12 0.023(3) 0.014(2) 0.033(3) 0.002(2) -0.007(2) 0.003(2)
C13 0.028(3) 0.014(2) 0.017(3) 0.0004(19) -0.008(2) 0.001(2)
C14 0.020(3) 0.015(2) 0.019(3) -0.0014(19) -0.007(2) -0.005(2)
C15 0.031(3) 0.036(3) 0.011(3) 0.005(2) -0.003(2) -0.010(2)
C16 0.023(3) 0.013(2) 0.019(3) 0.0029(19) -0.008(2) -0.002(2)
C17 0.024(3) 0.019(2) 0.027(3) 0.002(2) -0.006(2) -0.006(2)
C18 0.026(3) 0.024(3) 0.012(3) -0.0016(19) -0.006(2) -0.008(2)
C19 0.027(3) 0.036(3) 0.016(3) 0.000(2) -0.007(2) -0.014(2)
C20 0.027(3) 0.015(2) 0.021(3) 0.0019(19) 0.001(2) 0.001(2)
C21 0.038(3) 0.015(2) 0.020(3) -0.006(2) -0.005(2) 0.003(2)
C22 0.022(3) 0.021(2) 0.028(3) -0.003(2) -0.008(2) 0.006(2)
C23 0.021(3) 0.019(2) 0.030(3) 0.003(2) 0.002(2) 0.005(2)
C24 0.037(3) 0.019(2) 0.023(3) 0.000(2) -0.019(3) -0.003(2)
C25 0.033(3) 0.010(2) 0.040(3) 0.003(2) -0.020(3) -0.007(2)
C26 0.024(3) 0.015(2) 0.025(3) 0.002(2) -0.002(2) -0.004(2)
C27 0.024(3) 0.014(2) 0.032(3) 0.004(2) -0.014(2) -0.005(2)
C28 0.024(3) 0.028(3) 0.022(3) 0.011(2) -0.004(2) -0.012(2)
C29 0.028(3) 0.020(2) 0.028(3) 0.002(2) -0.017(2) -0.003(2)
C30 0.027(3) 0.027(3) 0.043(4) 0.006(2) -0.013(3) -0.017(2)
C31 0.034(3) 0.037(3) 0.014(3) -0.004(2) 0.002(2) -0.010(2)
C32 0.022(3) 0.025(2) 0.020(3) 0.002(2) -0.007(2) -0.006(2)
C33 0.028(3) 0.030(3) 0.038(3) 0.005(2) -0.019(3) -0.012(2)
C34 0.025(3) 0.027(3) 0.031(3) -0.002(2) -0.012(3) -0.010(2)
C35 0.038(3) 0.035(3) 0.020(3) -0.005(2) -0.001(2) -0.003(2)
C36 0.048(3) 0.015(2) 0.017(3) 0.0023(19) -0.007(3) -0.016(2)
C37 0.025(3) 0.016(2) 0.048(3) 0.004(2) -0.017(3) -0.003(2)
C38 0.033(3) 0.018(3) 0.062(4) -0.002(2) -0.015(3) -0.002(2)
C39 0.061(4) 0.028(3) 0.052(4) 0.014(2) -0.028(3) -0.031(3)
C40 0.048(3) 0.023(2) 0.026(3) 0.003(2) -0.012(3) -0.011(2)
C41 0.038(3) 0.035(3) 0.026(3) -0.001(2) -0.011(3) 0.004(2)
C42 0.033(3) 0.068(3) 0.024(3) 0.000(3) -0.010(3) -0.023(3)
C43 0.071(4) 0.045(3) 0.021(3) -0.012(2) 0.003(3) -0.024(3)
C44 0.028(3) 0.055(3) 0.042(3) 0.005(3) -0.004(3) -0.021(3)
C45 0.034(3) 0.032(3) 0.043(4) 0.003(2) 0.006(3) 0.013(2)
C46 0.041(3) 0.054(3) 0.032(3) 0.010(3) -0.017(3) -0.023(3)
C47 0.046(3) 0.026(3) 0.052(4) -0.013(2) -0.030(3) 0.010(2)
C48 0.047(4) 0.034(3) 0.080(4) -0.026(3) -0.035(3) -0.006(3)
C49 0.057(4) 0.071(4) 0.037(4) 0.004(3) -0.018(3) -0.045(3)

loop_
_atom_type_symbol
_atom_type_description
_atom_type_scat_dispersion_real
_atom_type_scat_dispersion_imag
_atom_type_scat_source
C C 0.0033 0.0016 'International Tables Vol C Tables 4.2.6.8 and 6.1.1.4'
H H 0.0000 0.0000 'International Tables Vol C Tables 4.2.6.8 and 6.1.1.4'
N N 0.0061 0.0033 'International Tables Vol C Tables 4.2.6.8 and 6.1.1.4'
Si Si 0.0817 0.0704 'International Tables Vol C Tables 4.2.6.8 and 6.1.1.4'
Cl Cl 0.1484 0.1585 'International Tables Vol C Tables 4.2.6.8 and 6.1.1.4'
Cu Cu 0.3201 1.2651 'International Tables Vol C Tables 4.2.6.8 and 6.1.1.4'

loop_
_geom_angle_atom_site_label_1
_geom_angle_atom_site_label_2
_geom_angle_atom_site_label_3
_geom_angle
Si1 Cu1 Cl1 134.41(4)
Si1 Cu1 Cl2 131.00(4)
Cl1 Cu1 Cl2 94.20(4)
Si4 Cu2 Cl1 136.75(4)
Si4 Cu2 Cl2 128.81(4)
Cl1 Cu2 Cl2 94.39(4)
Cu2 Cl2 Cu1 83.79(4)
Cu1 Cl1 Cu2 85.97(4)
N6 Si4 N5 111.49(15)
N6 Si4 N4 109.84(15)
N5 Si4 N4 70.04(13)
N6 Si4 Cu2 121.37(12)
N5 Si4 Cu2 113.71(10)
N4 Si4 Cu2 119.35(11)
N6 Si4 C3 120.75(15)
N5 Si4 C3 35.23(12)
N4 Si4 C3 35.49(12)
Cu2 Si4 C3 117.78(11)
N3 Si1 N1 110.31(14)
N3 Si1 N2 110.44(15)
N1 Si1 N2 70.68(13)
N3 Si1 Cu1 123.00(12)
N1 Si1 Cu1 115.34(11)
N2 Si1 Cu1 115.47(11)
N3 Si1 C2 120.38(15)
N1 Si1 C2 35.72(12)
N2 Si1 C2 35.60(12)
Cu1 Si1 C2 116.62(11)
N3 Si2 C31 116.03(18)
N3 Si2 C40 110.90(16)
C31 Si2 C40 104.5(2)
N3 Si2 C35 111.08(17)
C31 Si2 C35 103.60(19)
C40 Si2 C35 110.3(2)
N3 Si3 C48 109.46(18)
N3 Si3 C42 111.81(18)
C48 Si3 C42 109.9(2)
N3 Si3 C33 112.95(17)
C48 Si3 C33 107.9(2)
C42 Si3 C33 104.7(2)
N6 Si6 C15 114.13(17)
N6 Si6 C43 111.30(18)
C15 Si6 C43 104.2(2)
N6 Si6 C46 110.47(18)
C15 Si6 C46 105.43(19)
C43 Si6 C46 111.0(2)
N6 Si5 C44 109.74(17)
N6 Si5 C39 111.53(18)
C44 Si5 C39 110.8(2)
N6 Si5 C49 113.44(19)
C44 Si5 C49 107.3(2)
C39 Si5 C49 103.9(2)
C2 N1 C6 131.3(3)
C2 N1 Si1 90.9(2)
C6 N1 Si1 133.6(3)
C3 N5 C4 131.6(3)
C3 N5 Si4 91.2(2)
C4 N5 Si4 132.7(2)
C3 N4 C9 130.4(3)
C3 N4 Si4 90.7(2)
C9 N4 Si4 135.6(2)
Si1 N3 Si2 126.44(19)
Si1 N3 Si3 113.91(18)
Si2 N3 Si3 119.34(18)
C2 N2 C1 131.0(3)
C2 N2 Si1 90.8(2)
C1 N2 Si1 134.9(2)
Si4 N6 Si6 127.15(18)
Si4 N6 Si5 112.99(18)
Si6 N6 Si5 119.67(18)
N2 C1 C29 110.7(3)
N2 C1 C23 111.3(3)
C29 C1 C23 110.9(3)
N2 C1 C37 104.7(3)
C29 C1 C37 110.0(3)
C23 C1 C37 109.0(3)
N2 C2 N1 105.8(3)
N2 C2 C8 127.5(3)
N1 C2 C8 126.6(3)
N2 C2 Si1 53.61(19)
N1 C2 Si1 53.40(19)
C8 C2 Si1 169.8(3)
N5 C3 N4 106.0(3)
N5 C3 C5 126.7(3)
N4 C3 C5 127.2(3)
N5 C3 Si4 53.55(19)
N4 C3 Si4 53.77(19)
C5 C3 Si4 169.3(3)
N5 C4 C22 105.9(3)
N5 C4 C7 110.7(3)
C22 C4 C7 109.1(3)
N5 C4 C20 111.4(3)
C22 C4 C20 109.5(3)
C7 C4 C20 110.2(3)
C14 C5 C32 119.4(4)
C14 C5 C3 121.2(4)
C32 C5 C3 119.3(4)
N1 C6 C21 110.9(3)
N1 C6 C13 110.9(3)
C21 C6 C13 110.9(3)
N1 C6 C12 104.8(3)
C21 C6 C12 109.8(3)
C13 C6 C12 109.4(3)
C4 C7 H7A 109.5
C4 C7 H7B 109.5
H7A C7 H7B 109.5
C4 C7 H7C 109.5
H7A C7 H7C 109.5
H7B C7 H7C 109.5
C16 C8 C26 119.2(4)
C16 C8 C2 120.8(4)
C26 C8 C2 120.0(4)
N4 C9 C47 111.7(3)
N4 C9 C45 110.9(3)
C47 C9 C45 111.4(4)
N4 C9 C38 105.2(3)
C47 C9 C38 108.3(4)
C45 C9 C38 109.1(3)
C11 C10 C17 119.7(4)
C11 C10 H10 120.1
C17 C10 H10 120.1
C10 C11 C18 121.3(4)
C10 C11 H11 119.3
C18 C11 H11 119.3
C6 C12 H12A 109.5
C6 C12 H12B 109.5
H12A C12 H12B 109.5
C6 C12 H12C 109.5
H12A C12 H12C 109.5
H12B C12 H12C 109.5
C6 C13 H13A 109.5
C6 C13 H13B 109.5
H13A C13 H13B 109.5
C6 C13 H13C 109.5
H13A C13 H13C 109.5
H13B C13 H13C 109.5
C34 C14 C5 120.3(4)
C34 C14 H14 119.8
C5 C14 H14 119.8
Si6 C15 H15A 109.5
Si6 C15 H15B 109.5
H15A C15 H15B 109.5
Si6 C15 H15C 109.5
H15A C15 H15C 109.5
H15B C15 H15C 109.5
C8 C16 C27 120.2(4)
C8 C16 H16 119.9
C27 C16 H16 119.9
C36 C17 C10 119.4(4)
C36 C17 H17 120.3
C10 C17 H17 120.3
C19 C18 C11 118.3(4)
C19 C18 C41 121.8(4)
C11 C18 C41 119.9(4)
C18 C19 C36 119.7(4)
C18 C19 H19 120.1
C36 C19 H19 120.1
C4 C20 H20A 109.5
C4 C20 H20B 109.5
H20A C20 H20B 109.5
C4 C20 H20C 109.5
H20A C20 H20C 109.5
H20B C20 H20C 109.5
C6 C21 H21A 109.5
C6 C21 H21B 109.5
H21A C21 H21B 109.5
C6 C21 H21C 109.5
H21A C21 H21C 109.5
H21B C21 H21C 109.5
C4 C22 H22A 109.5
C4 C22 H22B 109.5
H22A C22 H22B 109.5
C4 C22 H22C 109.5
H22A C22 H22C 109.5
H22B C22 H22C 109.5
C1 C23 H23A 109.5
C1 C23 H23B 109.5
H23A C23 H23B 109.5
C1 C23 H23C 109.5
H23A C23 H23C 109.5
H23B C23 H23C 109.5
C25 C24 C26 119.2(4)
C25 C24 H24 120.4
C26 C24 H24 120.4
C27 C25 C24 120.5(4)
C27 C25 H25 119.8
C24 C25 H25 119.8
C24 C26 C8 120.6(4)
C24 C26 H26 119.7
C8 C26 H26 119.7
C25 C27 C16 120.2(4)
C25 C27 H27 119.9
C16 C27 H27 119.9
C30 C28 C32 120.3(4)
C30 C28 H28 119.9
C32 C28 H28 119.9
C1 C29 H29A 109.5
C1 C29 H29B 109.5
H29A C29 H29B 109.5
C1 C29 H29C 109.5
H29A C29 H29C 109.5
H29B C29 H29C 109.5
C28 C30 C34 120.3(4)
C28 C30 H30 119.8
C34 C30 H30 119.8
Si2 C31 H31A 109.5
Si2 C31 H31B 109.5
H31A C31 H31B 109.5
Si2 C31 H31C 109.5
H31A C31 H31C 109.5
H31B C31 H31C 109.5
C28 C32 C5 119.8(4)
C28 C32 H32 120.1
C5 C32 H32 120.1
Si3 C33 H33A 109.5
Si3 C33 H33B 109.5
H33A C33 H33B 109.5
Si3 C33 H33C 109.5
H33A C33 H33C 109.5
H33B C33 H33C 109.5
C14 C34 C30 119.8(4)
C14 C34 H34 120.1
C30 C34 H34 120.1
Si2 C35 H35A 109.5
Si2 C35 H35B 109.5
H35A C35 H35B 109.5
Si2 C35 H35C 109.5
H35A C35 H35C 109.5
H35B C35 H35C 109.5
C17 C36 C19 121.5(4)
C17 C36 H36 119.3
C19 C36 H36 119.3
C1 C37 H37A 109.5
C1 C37 H37B 109.5
H37A C37 H37B 109.5
C1 C37 H37C 109.5
H37A C37 H37C 109.5
H37B C37 H37C 109.5
C9 C38 H38A 109.5
C9 C38 H38B 109.5
H38A C38 H38B 109.5
C9 C38 H38C 109.5
H38A C38 H38C 109.5
H38B C38 H38C 109.5
Si5 C39 H39A 109.5
Si5 C39 H39B 109.5
H39A C39 H39B 109.5
Si5 C39 H39C 109.5
H39A C39 H39C 109.5
H39B C39 H39C 109.5
Si2 C40 H40A 109.5
Si2 C40 H40B 109.5
H40A C40 H40B 109.5
Si2 C40 H40C 109.5
H40A C40 H40C 109.5
H40B C40 H40C 109.5
C18 C41 H41A 109.5
C18 C41 H41B 109.5
H41A C41 H41B 109.5
C18 C41 H41C 109.5
H41A C41 H41C 109.5
H41B C41 H41C 109.5
Si3 C42 H42A 109.5
Si3 C42 H42B 109.5
H42A C42 H42B 109.5
Si3 C42 H42C 109.5
H42A C42 H42C 109.5
H42B C42 H42C 109.5
Si6 C43 H43A 109.5
Si6 C43 H43B 109.5
H43A C43 H43B 109.5
Si6 C43 H43C 109.5
H43A C43 H43C 109.5
H43B C43 H43C 109.5
Si5 C44 H44A 109.5
Si5 C44 H44B 109.5
H44A C44 H44B 109.5
Si5 C44 H44C 109.5
H44A C44 H44C 109.5
H44B C44 H44C 109.5
C9 C45 H45A 109.5
C9 C45 H45B 109.5
H45A C45 H45B 109.5
C9 C45 H45C 109.5
H45A C45 H45C 109.5
H45B C45 H45C 109.5
Si6 C46 H46A 109.5
Si6 C46 H46B 109.5
H46A C46 H46B 109.5
Si6 C46 H46C 109.5
H46A C46 H46C 109.5
H46B C46 H46C 109.5
C9 C47 H47A 109.5
C9 C47 H47B 109.5
H47A C47 H47B 109.5
C9 C47 H47C 109.5
H47A C47 H47C 109.5
H47B C47 H47C 109.5
Si3 C48 H48A 109.5
Si3 C48 H48B 109.5
H48A C48 H48B 109.5
Si3 C48 H48C 109.5
H48A C48 H48C 109.5
H48B C48 H48C 109.5
Si5 C49 H49A 109.5
Si5 C49 H49B 109.5
H49A C49 H49B 109.5
Si5 C49 H49C 109.5
H49A C49 H49C 109.5
H49B C49 H49C 109.5

loop_
_geom_bond_atom_site_label_1
_geom_bond_atom_site_label_2
_geom_bond_distance
Cu1 Si1 2.1986(13)
Cu1 Cl1 2.3003(11)
Cu1 Cl2 2.3542(11)
Cu2 Si4 2.2027(13)
Cu2 Cl1 2.3022(11)
Cu2 Cl2 2.3450(11)
Si4 N6 1.730(3)
Si4 N5 1.849(3)
Si4 N4 1.854(3)
Si4 C3 2.298(4)
Si1 N3 1.735(3)
Si1 N1 1.839(3)
Si1 N2 1.844(3)
Si1 C2 2.290(4)
Si2 N3 1.749(3)
Si2 C31 1.842(4)
Si2 C40 1.865(4)
Si2 C35 1.868(4)
Si3 N3 1.762(3)
Si3 C48 1.851(4)
Si3 C42 1.856(4)
Si3 C33 1.863(4)
Si6 N6 1.753(3)
Si6 C15 1.863(4)
Si6 C43 1.870(4)
Si6 C46 1.873(4)
Si5 N6 1.763(3)
Si5 C44 1.837(4)
Si5 C39 1.851(4)
Si5 C49 1.853(4)
N1 C2 1.337(4)
N1 C6 1.489(4)
N5 C3 1.326(4)
N5 C4 1.475(4)
N4 C3 1.334(4)
N4 C9 1.478(4)
N2 C2 1.333(4)
N2 C1 1.495(4)
C1 C29 1.512(5)
C1 C23 1.519(5)
C1 C37 1.525(5)
C2 C8 1.491(5)
C3 C5 1.494(5)
C4 C22 1.522(5)
C4 C7 1.524(5)
C4 C20 1.529(5)
C5 C14 1.374(5)
C5 C32 1.390(5)
C6 C21 1.513(5)
C6 C13 1.513(5)
C6 C12 1.520(5)
C7 H7A 0.9600
C7 H7B 0.9600
C7 H7C 0.9600
C8 C16 1.374(5)
C8 C26 1.384(5)
C9 C47 1.493(5)
C9 C45 1.504(5)
C9 C38 1.516(5)
C10 C11 1.380(5)
C10 C17 1.378(5)
C10 H10 0.9300
C11 C18 1.386(5)
C11 H11 0.9300
C12 H12A 0.9600
C12 H12B 0.9600
C12 H12C 0.9600
C13 H13A 0.9600
C13 H13B 0.9600
C13 H13C 0.9600
C14 C34 1.378(5)
C14 H14 0.9300
C15 H15A 0.9600
C15 H15B 0.9600
C15 H15C 0.9600
C16 C27 1.384(5)
C16 H16 0.9300
C17 C36 1.357(6)
C17 H17 0.9300
C18 C19 1.381(5)
C18 C41 1.506(5)
C19 C36 1.390(5)
C19 H19 0.9300
C20 H20A 0.9600
C20 H20B 0.9600
C20 H20C 0.9600
C21 H21A 0.9600
C21 H21B 0.9600
C21 H21C 0.9600
C22 H22A 0.9600
C22 H22B 0.9600
C22 H22C 0.9600
C23 H23A 0.9600
C23 H23B 0.9600
C23 H23C 0.9600
C24 C25 1.378(6)
C24 C26 1.384(5)
C24 H24 0.9300
C25 C27 1.365(5)
C25 H25 0.9300
C26 H26 0.9300
C27 H27 0.9300
C28 C30 1.361(5)
C28 C32 1.381(5)
C28 H28 0.9300
C29 H29A 0.9600
C29 H29B 0.9600
C29 H29C 0.9600
C30 C34 1.379(6)
C30 H30 0.9300
C31 H31A 0.9600
C31 H31B 0.9600
C31 H31C 0.9600
C32 H32 0.9300
C33 H33A 0.9600
C33 H33B 0.9600
C33 H33C 0.9600
C34 H34 0.9300
C35 H35A 0.9600
C35 H35B 0.9600
C35 H35C 0.9600
C36 H36 0.9300
C37 H37A 0.9600
C37 H37B 0.9600
C37 H37C 0.9600
C38 H38A 0.9600
C38 H38B 0.9600
C38 H38C 0.9600
C39 H39A 0.9600
C39 H39B 0.9600
C39 H39C 0.9600
C40 H40A 0.9600
C40 H40B 0.9600
C40 H40C 0.9600
C41 H41A 0.9600
C41 H41B 0.9600
C41 H41C 0.9600
C42 H42A 0.9600
C42 H42B 0.9600
C42 H42C 0.9600
C43 H43A 0.9600
C43 H43B 0.9600
C43 H43C 0.9600
C44 H44A 0.9600
C44 H44B 0.9600
C44 H44C 0.9600
C45 H45A 0.9600
C45 H45B 0.9600
C45 H45C 0.9600
C46 H46A 0.9600
C46 H46B 0.9600
C46 H46C 0.9600
C47 H47A 0.9600
C47 H47B 0.9600
C47 H47C 0.9600
C48 H48A 0.9600
C48 H48B 0.9600
C48 H48C 0.9600
C49 H49A 0.9600
C49 H49B 0.9600
C49 H49C 0.9600
